data_7017620
loop_
_publ_author_name
'Rojas, Rene S.'
'Cabrera, Alan R.'
'Peoples, Brian C.'
'Spannhoff, Kirsten'
'Valderrama, Mauricio'
'Fr\"ohlich, Roland'
'Kehr, Gerald'
'Erker, Gerhard'

_publ_section_title
;
 Synthesis of [(\p-cyano-P-nacnac)Cp] and [(\p-cyano-nacnac)Cp]-zirconium
 complexes, and their remote activation for ethylene polymerization.
;
_journal_issue 4
_journal_name_full 'Dalton transactions (Cambridge, England : 2003)'
_journal_page_first 1243
_journal_page_last 1251
_journal_paper_doi 10.1039/c1dt11261a
_journal_volume 41
_journal_year 2012
_chemical_formula_sum 'C62 H37 B Cl4 F15 N3 P2 Zr'
_chemical_formula_weight 1414.72
_chemical_name_systematic
;
?
;
_space_group_IT_number 2
_symmetry_cell_setting triclinic
_symmetry_space_group_name_Hall '-P 1'
_symmetry_space_group_name_H-M 'P -1'
_atom_sites_solution_hydrogens geom
_atom_sites_solution_primary direct
_atom_sites_solution_secondary difmap
_audit_creation_method SHELXL-97
_cell_angle_alpha 87.214(1)
_cell_angle_beta 81.712(1)
_cell_angle_gamma 78.068(1)
_cell_formula_units_Z 2
_cell_length_a 11.2880(1)
_cell_length_b 13.1301(2)
_cell_length_c 20.3011(3)
_cell_measurement_reflns_used 6947
_cell_measurement_temperature 223(2)
_cell_measurement_theta_max 27.88
_cell_measurement_theta_min 4.08
_cell_volume 2912.57(7)
_computing_cell_refinement 'Collect (Nonius B.V., 1998)'
_computing_data_collection 'Collect (Nonius B.V., 1998)'
_computing_data_reduction 'Denzo-SMN (Otwinowski & Minor, 1997)'
_computing_molecular_graphics 'XP (BrukerAXS, 2000)'
_computing_publication_material 'SHELXL-97 (Sheldrick, 1997)'
_computing_structure_refinement 'SHELXL-97 (Sheldrick, 1997)'
_computing_structure_solution 'SHELXS-97 (Sheldrick, 1990)'
_diffrn_ambient_temperature 223(2)
_diffrn_measured_fraction_theta_full 0.961
_diffrn_measured_fraction_theta_max 0.961
_diffrn_measurement_device_type 'Nonius KappaCCD APEXII'
_diffrn_measurement_method '\w and \f scans'
_diffrn_radiation_monochromator 'Montel mirror'
_diffrn_radiation_source 'rotating anode Nonius FR591'
_diffrn_radiation_type MoK\a
_diffrn_radiation_wavelength 0.71073
_diffrn_reflns_av_R_equivalents 0.048
_diffrn_reflns_av_sigmaI/netI 0.0294
_diffrn_reflns_limit_h_max 14
_diffrn_reflns_limit_h_min -14
_diffrn_reflns_limit_k_max 17
_diffrn_reflns_limit_k_min -16
_diffrn_reflns_limit_l_max 26
_diffrn_reflns_limit_l_min -26
_diffrn_reflns_number 25213
_diffrn_reflns_theta_full 28.10
_diffrn_reflns_theta_max 28.10
_diffrn_reflns_theta_min 4.17
_exptl_absorpt_coefficient_mu 0.520
_exptl_absorpt_correction_T_max 0.9498
_exptl_absorpt_correction_T_min 0.8596
_exptl_absorpt_correction_type multi-scan
_exptl_absorpt_process_details 'Denzo (Otwinowski, Borek, Majewski & Minor, 2003)'
_exptl_crystal_colour colourless
_exptl_crystal_density_diffrn 1.613
_exptl_crystal_density_method 'not measured'
_exptl_crystal_description plate
_exptl_crystal_F_000 1416
_exptl_crystal_size_max 0.30
_exptl_crystal_size_mid 0.23
_exptl_crystal_size_min 0.10
_refine_diff_density_max 1.620
_refine_diff_density_min -1.467
_refine_diff_density_rms 0.081
_refine_ls_extinction_method none
_refine_ls_goodness_of_fit_ref 1.052
_refine_ls_hydrogen_treatment constr
_refine_ls_matrix_type full
_refine_ls_number_parameters 793
_refine_ls_number_reflns 13644
_refine_ls_number_restraints 0
_refine_ls_restrained_S_all 1.052
_refine_ls_R_factor_all 0.0616
_refine_ls_R_factor_gt 0.0553
_refine_ls_shift/su_max 0.002
_refine_ls_shift/su_mean 0.000
_refine_ls_structure_factor_coef Fsqd
_refine_ls_weighting_details 'calc w=1/[\s^2^(Fo^2^)+(0.0749P)^2^+4.3569P] where P=(Fo^2^+2Fc^2^)/3'
_refine_ls_weighting_scheme calc
_refine_ls_wR_factor_gt 0.1422
_refine_ls_wR_factor_ref 0.1512
_reflns_number_gt 12320
_reflns_number_total 13644
_reflns_threshold_expression >2sigma(I)
_cod_data_source_file c1dt11261a.txt
_cod_data_source_block erk5955
_cod_original_sg_symbol_H-M P-1
_cod_database_code 7017620

loop_
_symmetry_equiv_pos_as_xyz
'x, y, z'
'-x, -y, -z'

loop_
_atom_site_label
_atom_site_type_symbol
_atom_site_fract_x
_atom_site_fract_y
_atom_site_fract_z
_atom_site_U_iso_or_equiv
_atom_site_adp_type
_atom_site_occupancy
_atom_site_symmetry_multiplicity
_atom_site_calc_flag
_atom_site_refinement_flags
Zr Zr 0.42212(2) 0.33827(2) 1.405712(12) 0.03019(8) Uani 1 1 d .
Cl1 Cl 0.58474(8) 0.43892(7) 1.37581(4) 0.0497(2) Uani 1 1 d .
Cl2 Cl 0.28827(9) 0.50895(7) 1.43214(5) 0.0551(2) Uani 1 1 d .
N1 N 0.2561(2) 0.29160(17) 1.37452(10) 0.0279(4) Uani 1 1 d .
P1 P 0.23147(6) 0.34350(5) 1.30265(3) 0.02542(13) Uani 1 1 d .
N2 N 0.5289(2) 0.22809(17) 1.32520(11) 0.0279(4) Uani 1 1 d .
P2 P 0.51027(6) 0.28026(5) 1.25255(3) 0.02489(13) Uani 1 1 d .
C1 C 0.3750(2) 0.37831(18) 1.27226(12) 0.0253(4) Uani 1 1 d .
C2 C 0.3683(2) 0.47382(19) 1.23898(12) 0.0251(5) Uani 1 1 d .
N3 N 0.3606(2) 0.55283(16) 1.21137(11) 0.0285(4) Uani 1 1 d .
B1 B 0.3629(3) 0.6590(2) 1.17303(14) 0.0270(5) Uani 1 1 d .
C5 C 0.4393(4) 0.1831(3) 1.48220(16) 0.0492(8) Uani 1 1 d .
H5 H 0.4294 0.1203 1.4655 0.059 Uiso 1 1 calc R
C6 C 0.5497(4) 0.2169(4) 1.47937(17) 0.0561(9) Uani 1 1 d .
H6 H 0.6272 0.1810 1.4606 0.067 Uiso 1 1 calc R
C7 C 0.5235(4) 0.3144(4) 1.50978(18) 0.0622(11) Uani 1 1 d .
H7 H 0.5807 0.3553 1.5148 0.075 Uiso 1 1 calc R
C8 C 0.3984(4) 0.3397(3) 1.53127(17) 0.0564(9) Uani 1 1 d .
H8 H 0.3565 0.4007 1.5534 0.068 Uiso 1 1 calc R
C9 C 0.3464(3) 0.2592(3) 1.51416(15) 0.0479(8) Uani 1 1 d .
H9 H 0.2630 0.2564 1.5227 0.057 Uiso 1 1 calc R
C11 C 0.1588(2) 0.2572(2) 1.41784(13) 0.0308(5) Uani 1 1 d .
C12 C 0.1695(3) 0.1511(2) 1.43274(14) 0.0370(6) Uani 1 1 d .
H12 H 0.2379 0.1034 1.4131 0.044 Uiso 1 1 calc R
C13 C 0.0799(4) 0.1156(3) 1.47628(18) 0.0535(9) Uani 1 1 d .
H13 H 0.0878 0.0440 1.4860 0.064 Uiso 1 1 calc R
C14 C -0.0206(4) 0.1849(4) 1.5055(2) 0.0657(11) Uani 1 1 d .
H14 H -0.0819 0.1606 1.5345 0.079 Uiso 1 1 calc R
C15 C -0.0309(4) 0.2901(4) 1.49192(19) 0.0621(10) Uani 1 1 d .
H15 H -0.0993 0.3374 1.5120 0.074 Uiso 1 1 calc R
C16 C 0.0593(3) 0.3270(3) 1.44860(16) 0.0439(7) Uani 1 1 d .
H16 H 0.0526 0.3989 1.4403 0.053 Uiso 1 1 calc R
C21 C 0.6364(3) 0.1500(2) 1.33316(14) 0.0350(6) Uani 1 1 d .
C22 C 0.6256(3) 0.0479(2) 1.34940(17) 0.0454(7) Uani 1 1 d .
H22 H 0.5496 0.0286 1.3509 0.054 Uiso 1 1 calc R
C23 C 0.7273(4) -0.0259(3) 1.3634(2) 0.0632(10) Uani 1 1 d .
H23 H 0.7193 -0.0947 1.3747 0.076 Uiso 1 1 calc R
C24 C 0.8389(4) 0.0011(4) 1.3608(2) 0.0682(12) Uani 1 1 d .
H24 H 0.9073 -0.0491 1.3698 0.082 Uiso 1 1 calc R
C25 C 0.8502(3) 0.1027(4) 1.3449(2) 0.0630(11) Uani 1 1 d .
H25 H 0.9266 0.1214 1.3437 0.076 Uiso 1 1 calc R
C26 C 0.7493(3) 0.1778(3) 1.33068(17) 0.0464(7) Uani 1 1 d .
H26 H 0.7577 0.2465 1.3195 0.056 Uiso 1 1 calc R
C31 C 0.1058(2) 0.4549(2) 1.30541(13) 0.0310(5) Uani 1 1 d .
C32 C 0.1148(3) 0.5558(2) 1.31913(15) 0.0381(6) Uani 1 1 d .
H32 H 0.1918 0.5717 1.3208 0.046 Uiso 1 1 calc R
C33 C 0.0097(3) 0.6327(3) 1.33038(18) 0.0497(8) Uani 1 1 d .
H33 H 0.0162 0.7011 1.3383 0.060 Uiso 1 1 calc R
C34 C -0.1040(3) 0.6097(3) 1.33001(19) 0.0554(9) Uani 1 1 d .
H34 H -0.1747 0.6620 1.3386 0.066 Uiso 1 1 calc R
C35 C -0.1138(3) 0.5103(3) 1.31704(19) 0.0527(8) Uani 1 1 d .
H35 H -0.1913 0.4946 1.3172 0.063 Uiso 1 1 calc R
C36 C -0.0096(3) 0.4330(3) 1.30371(16) 0.0418(7) Uani 1 1 d .
H36 H -0.0168 0.3657 1.2935 0.050 Uiso 1 1 calc R
C41 C 0.1929(2) 0.2581(2) 1.24537(13) 0.0293(5) Uani 1 1 d .
C42 C 0.1987(3) 0.2885(2) 1.17829(14) 0.0366(6) Uani 1 1 d .
H42 H 0.2234 0.3511 1.1642 0.044 Uiso 1 1 calc R
C43 C 0.1682(3) 0.2270(3) 1.13248(15) 0.0413(6) Uani 1 1 d .
H43 H 0.1726 0.2478 1.0874 0.050 Uiso 1 1 calc R
C44 C 0.1315(3) 0.1353(3) 1.15274(16) 0.0421(7) Uani 1 1 d .
H44 H 0.1119 0.0933 1.1214 0.050 Uiso 1 1 calc R
C45 C 0.1235(3) 0.1050(2) 1.21888(16) 0.0419(7) Uani 1 1 d .
H45 H 0.0965 0.0433 1.2326 0.050 Uiso 1 1 calc R
C46 C 0.1551(3) 0.1652(2) 1.26532(15) 0.0373(6) Uani 1 1 d .
H46 H 0.1512 0.1434 1.3102 0.045 Uiso 1 1 calc R
C51 C 0.6373(2) 0.3331(2) 1.20989(13) 0.0289(5) Uani 1 1 d .
C52 C 0.6517(2) 0.4353(2) 1.21523(14) 0.0312(5) Uani 1 1 d .
H52 H 0.5907 0.4831 1.2405 0.037 Uiso 1 1 calc R
C53 C 0.7562(3) 0.4664(2) 1.18317(17) 0.0408(6) Uani 1 1 d .
H53 H 0.7645 0.5358 1.1862 0.049 Uiso 1 1 calc R
C54 C 0.8475(3) 0.3965(3) 1.14701(18) 0.0491(8) Uani 1 1 d .
H54 H 0.9177 0.4183 1.1253 0.059 Uiso 1 1 calc R
C55 C 0.8358(3) 0.2942(3) 1.14272(18) 0.0479(8) Uani 1 1 d .
H55 H 0.8989 0.2463 1.1188 0.057 Uiso 1 1 calc R
C56 C 0.7314(3) 0.2622(2) 1.17360(16) 0.0390(6) Uani 1 1 d .
H56 H 0.7237 0.1927 1.1702 0.047 Uiso 1 1 calc R
C61 C 0.4904(2) 0.18812(19) 1.19353(13) 0.0290(5) Uani 1 1 d .
C62 C 0.5073(3) 0.2102(2) 1.12511(14) 0.0377(6) Uani 1 1 d .
H62 H 0.5290 0.2733 1.1094 0.045 Uiso 1 1 calc R
C63 C 0.4922(3) 0.1387(3) 1.08049(16) 0.0446(7) Uani 1 1 d .
H63 H 0.5038 0.1533 1.0345 0.054 Uiso 1 1 calc R
C64 C 0.4598(3) 0.0457(3) 1.10378(18) 0.0469(7) Uani 1 1 d .
H64 H 0.4513 -0.0033 1.0734 0.056 Uiso 1 1 calc R
C65 C 0.4401(3) 0.0250(2) 1.17098(17) 0.0433(7) Uani 1 1 d .
H65 H 0.4160 -0.0373 1.1865 0.052 Uiso 1 1 calc R
C66 C 0.4557(3) 0.0956(2) 1.21619(15) 0.0347(6) Uani 1 1 d .
H66 H 0.4429 0.0807 1.2621 0.042 Uiso 1 1 calc R
C71 C 0.4883(2) 0.63631(19) 1.11905(13) 0.0276(5) Uani 1 1 d .
C72 C 0.5670(3) 0.7047(2) 1.10132(14) 0.0316(5) Uani 1 1 d .
F72 F 0.54464(17) 0.79900(13) 1.12943(9) 0.0408(4) Uani 1 1 d .
C73 C 0.6715(3) 0.6834(2) 1.05521(15) 0.0376(6) Uani 1 1 d .
F73 F 0.74055(19) 0.75495(17) 1.04011(11) 0.0536(5) Uani 1 1 d .
C74 C 0.7034(3) 0.5883(3) 1.02496(15) 0.0403(6) Uani 1 1 d .
F74 F 0.80496(19) 0.56541(19) 0.98074(11) 0.0585(6) Uani 1 1 d .
C75 C 0.6300(3) 0.5172(2) 1.04074(14) 0.0355(6) Uani 1 1 d .
F75 F 0.66047(19) 0.42259(15) 1.01306(9) 0.0479(4) Uani 1 1 d .
C76 C 0.5242(2) 0.5428(2) 1.08521(13) 0.0296(5) Uani 1 1 d .
F76 F 0.45448(16) 0.46956(12) 1.09564(8) 0.0376(4) Uani 1 1 d .
C81 C 0.2483(2) 0.6916(2) 1.13024(13) 0.0296(5) Uani 1 1 d .
C82 C 0.1607(3) 0.6346(2) 1.12305(14) 0.0343(5) Uani 1 1 d .
F82 F 0.15823(18) 0.54341(14) 1.15679(11) 0.0489(5) Uani 1 1 d .
C83 C 0.0706(3) 0.6649(2) 1.08215(16) 0.0399(6) Uani 1 1 d .
F83 F -0.01131(19) 0.60558(18) 1.07812(12) 0.0573(5) Uani 1 1 d .
C84 C 0.0660(3) 0.7560(3) 1.04581(16) 0.0439(7) Uani 1 1 d .
F84 F -0.01892(19) 0.7861(2) 1.00525(11) 0.0621(6) Uani 1 1 d .
C85 C 0.1506(3) 0.8161(3) 1.05142(17) 0.0460(7) Uani 1 1 d .
F85 F 0.1465(2) 0.9064(2) 1.01713(15) 0.0764(8) Uani 1 1 d .
C86 C 0.2376(3) 0.7830(2) 1.09297(16) 0.0386(6) Uani 1 1 d .
F86 F 0.3170(2) 0.84621(16) 1.09661(12) 0.0575(6) Uani 1 1 d .
C91 C 0.3620(2) 0.73909(19) 1.23283(13) 0.0291(5) Uani 1 1 d .
C92 C 0.2584(3) 0.8071(2) 1.26200(14) 0.0343(6) Uani 1 1 d .
F92 F 0.15056(16) 0.81682(15) 1.23928(10) 0.0464(4) Uani 1 1 d .
C93 C 0.2583(3) 0.8678(2) 1.31595(15) 0.0399(6) Uani 1 1 d .
F93 F 0.1543(2) 0.93133(16) 1.34265(10) 0.0533(5) Uani 1 1 d .
C94 C 0.3638(3) 0.8640(2) 1.34286(15) 0.0437(7) Uani 1 1 d .
F94 F 0.3647(2) 0.92374(17) 1.39465(11) 0.0630(6) Uani 1 1 d .
C95 C 0.4684(3) 0.7975(2) 1.31647(15) 0.0404(6) Uani 1 1 d .
F95 F 0.5727(2) 0.79286(18) 1.34143(11) 0.0581(5) Uani 1 1 d .
C96 C 0.4647(3) 0.7365(2) 1.26365(14) 0.0325(5) Uani 1 1 d .
F96 F 0.57041(16) 0.67066(14) 1.24231(9) 0.0409(4) Uani 1 1 d .
C101 C 0.2243(6) 1.0801(6) 0.8211(4) 0.119(2) Uani 1 1 d .
H10A H 0.2611 1.0400 0.7812 0.142 Uiso 1 1 calc R
H10B H 0.2896 1.0807 0.8479 0.142 Uiso 1 1 calc R
Cl11 Cl 0.1218(2) 1.01683(14) 0.86531(15) 0.1672(12) Uani 1 1 d .
Cl12 Cl 0.1698(2) 1.20398(14) 0.79694(10) 0.1205(7) Uani 1 1 d .

loop_
_atom_site_aniso_label
_atom_site_aniso_U_11
_atom_site_aniso_U_22
_atom_site_aniso_U_33
_atom_site_aniso_U_23
_atom_site_aniso_U_13
_atom_site_aniso_U_12
Zr 0.03658(15) 0.03031(14) 0.02758(13) -0.00561(9) -0.00408(10) -0.01475(10)
Cl1 0.0602(5) 0.0559(5) 0.0448(4) -0.0090(3) -0.0042(3) -0.0390(4)
Cl2 0.0622(5) 0.0416(4) 0.0623(5) -0.0256(4) -0.0138(4) -0.0034(4)
N1 0.0331(11) 0.0268(10) 0.0262(10) -0.0027(8) -0.0003(8) -0.0134(8)
P1 0.0284(3) 0.0232(3) 0.0270(3) -0.0032(2) -0.0016(2) -0.0115(2)
N2 0.0317(10) 0.0250(10) 0.0282(10) -0.0015(8) -0.0033(8) -0.0084(8)
P2 0.0286(3) 0.0204(3) 0.0271(3) -0.0025(2) -0.0026(2) -0.0085(2)
C1 0.0286(11) 0.0215(11) 0.0272(11) -0.0029(9) -0.0014(9) -0.0099(9)
C2 0.0252(11) 0.0248(11) 0.0267(11) -0.0058(9) -0.0011(9) -0.0088(9)
N3 0.0290(10) 0.0233(10) 0.0336(11) -0.0019(8) -0.0004(8) -0.0086(8)
B1 0.0318(13) 0.0207(12) 0.0301(13) -0.0022(10) -0.0031(11) -0.0095(10)
C5 0.078(2) 0.0463(18) 0.0312(14) 0.0047(13) -0.0170(15) -0.0247(17)
C6 0.0529(19) 0.081(3) 0.0334(16) 0.0097(16) -0.0135(14) -0.0091(18)
C7 0.081(3) 0.087(3) 0.0381(17) 0.0086(18) -0.0246(17) -0.054(2)
C8 0.087(3) 0.056(2) 0.0315(15) -0.0112(14) -0.0099(16) -0.0218(19)
C9 0.0558(19) 0.064(2) 0.0287(14) 0.0020(13) -0.0046(13) -0.0247(16)
C11 0.0359(13) 0.0330(13) 0.0261(12) -0.0030(10) -0.0005(10) -0.0147(10)
C12 0.0469(16) 0.0350(14) 0.0325(13) -0.0002(11) -0.0005(11) -0.0194(12)
C13 0.070(2) 0.053(2) 0.0450(18) 0.0060(15) 0.0009(16) -0.0376(18)
C14 0.065(2) 0.085(3) 0.051(2) 0.007(2) 0.0143(18) -0.040(2)
C15 0.0481(19) 0.081(3) 0.047(2) -0.0054(19) 0.0188(16) -0.0079(19)
C16 0.0470(17) 0.0444(17) 0.0371(15) -0.0055(12) 0.0063(13) -0.0088(13)
C21 0.0370(14) 0.0377(14) 0.0293(12) 0.0003(10) -0.0054(10) -0.0048(11)
C22 0.0536(18) 0.0329(15) 0.0505(18) 0.0027(13) -0.0153(14) -0.0060(13)
C23 0.073(3) 0.0424(19) 0.069(2) 0.0047(17) -0.021(2) 0.0080(18)
C24 0.057(2) 0.073(3) 0.062(2) 0.005(2) -0.0156(19) 0.018(2)
C25 0.0342(16) 0.096(3) 0.054(2) 0.010(2) -0.0056(15) -0.0052(18)
C26 0.0358(15) 0.060(2) 0.0436(16) 0.0076(14) -0.0055(12) -0.0122(14)
C31 0.0287(12) 0.0330(13) 0.0312(12) -0.0019(10) -0.0006(10) -0.0083(10)
C32 0.0397(15) 0.0327(14) 0.0403(15) -0.0050(11) 0.0040(12) -0.0093(11)
C33 0.0518(18) 0.0359(16) 0.0533(19) -0.0079(14) 0.0074(15) 0.0016(14)
C34 0.0412(17) 0.058(2) 0.056(2) -0.0037(17) 0.0018(15) 0.0100(15)
C35 0.0309(15) 0.068(2) 0.057(2) -0.0047(17) -0.0044(14) -0.0071(15)
C36 0.0344(14) 0.0465(17) 0.0455(16) -0.0051(13) -0.0018(12) -0.0124(12)
C41 0.0329(12) 0.0279(12) 0.0300(12) -0.0052(9) -0.0038(10) -0.0122(10)
C42 0.0453(15) 0.0359(14) 0.0328(13) -0.0002(11) -0.0057(11) -0.0177(12)
C43 0.0503(17) 0.0476(17) 0.0299(13) -0.0035(12) -0.0065(12) -0.0171(14)
C44 0.0478(16) 0.0432(16) 0.0418(16) -0.0135(13) -0.0095(13) -0.0190(13)
C45 0.0550(18) 0.0352(15) 0.0429(16) -0.0048(12) -0.0081(13) -0.0245(13)
C46 0.0469(16) 0.0379(15) 0.0340(14) -0.0014(11) -0.0060(12) -0.0240(12)
C51 0.0291(12) 0.0271(12) 0.0312(12) -0.0001(9) -0.0027(10) -0.0087(9)
C52 0.0301(12) 0.0296(12) 0.0365(13) 0.0003(10) -0.0061(10) -0.0109(10)
C53 0.0376(14) 0.0383(15) 0.0513(17) 0.0093(13) -0.0099(13) -0.0185(12)
C54 0.0327(14) 0.065(2) 0.0529(19) 0.0088(16) -0.0021(13) -0.0215(14)
C55 0.0334(14) 0.057(2) 0.0502(18) -0.0043(15) 0.0062(13) -0.0086(14)
C56 0.0348(14) 0.0371(15) 0.0431(15) -0.0050(12) 0.0026(12) -0.0075(11)
C61 0.0333(12) 0.0225(11) 0.0319(12) -0.0057(9) -0.0050(10) -0.0055(9)
C62 0.0517(17) 0.0297(13) 0.0339(14) -0.0048(11) -0.0060(12) -0.0120(12)
C63 0.0601(19) 0.0426(16) 0.0340(14) -0.0094(12) -0.0078(13) -0.0143(14)
C64 0.0595(19) 0.0347(15) 0.0494(18) -0.0176(13) -0.0077(15) -0.0125(14)
C65 0.0535(18) 0.0280(13) 0.0517(18) -0.0090(12) -0.0069(14) -0.0144(12)
C66 0.0416(14) 0.0261(12) 0.0382(14) -0.0037(10) -0.0048(11) -0.0109(11)
C71 0.0329(12) 0.0206(11) 0.0299(12) -0.0036(9) -0.0041(10) -0.0061(9)
C72 0.0378(13) 0.0256(12) 0.0328(13) -0.0028(10) -0.0040(10) -0.0100(10)
F72 0.0478(10) 0.0252(8) 0.0514(10) -0.0070(7) 0.0015(8) -0.0165(7)
C73 0.0376(14) 0.0433(16) 0.0351(14) 0.0005(12) -0.0004(11) -0.0188(12)
F73 0.0531(11) 0.0582(12) 0.0546(11) -0.0018(9) 0.0086(9) -0.0337(10)
C74 0.0365(14) 0.0499(17) 0.0314(13) -0.0060(12) 0.0025(11) -0.0054(12)
F74 0.0465(11) 0.0733(15) 0.0503(11) -0.0168(10) 0.0173(9) -0.0129(10)
C75 0.0418(14) 0.0339(14) 0.0304(13) -0.0101(10) -0.0072(11) -0.0033(11)
F75 0.0571(11) 0.0399(10) 0.0429(10) -0.0186(8) -0.0030(8) 0.0005(8)
C76 0.0371(13) 0.0249(12) 0.0288(12) -0.0032(9) -0.0069(10) -0.0086(10)
F76 0.0513(10) 0.0270(8) 0.0388(9) -0.0062(6) -0.0055(7) -0.0171(7)
C81 0.0334(12) 0.0248(12) 0.0309(12) -0.0050(9) -0.0025(10) -0.0066(10)
C82 0.0367(13) 0.0297(13) 0.0369(14) -0.0056(10) -0.0033(11) -0.0080(11)
F82 0.0538(11) 0.0354(9) 0.0665(12) 0.0077(8) -0.0202(9) -0.0236(8)
C83 0.0357(14) 0.0430(16) 0.0433(15) -0.0108(12) -0.0059(12) -0.0108(12)
F83 0.0491(11) 0.0588(13) 0.0750(14) -0.0047(11) -0.0248(10) -0.0242(10)
C84 0.0349(14) 0.059(2) 0.0370(15) -0.0020(13) -0.0086(12) -0.0049(13)
F84 0.0442(11) 0.0881(17) 0.0561(12) 0.0124(11) -0.0209(9) -0.0115(11)
C85 0.0458(17) 0.0452(17) 0.0469(17) 0.0140(14) -0.0092(14) -0.0106(14)
F85 0.0723(15) 0.0695(16) 0.0934(19) 0.0480(14) -0.0344(14) -0.0235(13)
C86 0.0376(14) 0.0346(14) 0.0451(16) 0.0040(12) -0.0072(12) -0.0111(11)
F86 0.0603(12) 0.0389(10) 0.0835(15) 0.0243(10) -0.0280(11) -0.0266(9)
C91 0.0381(13) 0.0205(11) 0.0296(12) -0.0012(9) -0.0018(10) -0.0100(10)
C92 0.0408(14) 0.0272(12) 0.0355(13) -0.0033(10) -0.0010(11) -0.0104(11)
F92 0.0364(9) 0.0477(10) 0.0536(11) -0.0146(8) -0.0003(8) -0.0056(8)
C93 0.0542(17) 0.0279(13) 0.0334(14) -0.0048(11) 0.0045(12) -0.0048(12)
F93 0.0615(12) 0.0417(10) 0.0465(10) -0.0129(8) 0.0098(9) 0.0037(9)
C94 0.071(2) 0.0305(14) 0.0312(14) -0.0078(11) -0.0096(14) -0.0096(14)
F94 0.0971(17) 0.0483(12) 0.0431(11) -0.0227(9) -0.0181(11) -0.0027(11)
C95 0.0548(18) 0.0338(14) 0.0360(14) -0.0024(11) -0.0152(13) -0.0105(13)
F95 0.0668(13) 0.0598(13) 0.0539(12) -0.0140(10) -0.0283(10) -0.0105(10)
C96 0.0412(14) 0.0227(11) 0.0339(13) -0.0032(10) -0.0057(11) -0.0059(10)
F96 0.0408(9) 0.0352(9) 0.0468(10) -0.0102(7) -0.0107(7) -0.0023(7)
C101 0.085(4) 0.104(5) 0.150(7) 0.006(5) -0.002(4) 0.007(4)
Cl11 0.177(2) 0.0631(9) 0.222(3) 0.0005(12) 0.087(2) -0.0141(11)
Cl12 0.1535(16) 0.0895(11) 0.1022(12) 0.0184(9) 0.0194(11) -0.0175(11)

loop_
_atom_type_symbol
_atom_type_description
_atom_type_scat_dispersion_real
_atom_type_scat_dispersion_imag
_atom_type_scat_source
C C 0.0033 0.0016 'International Tables Vol C Tables 4.2.6.8 and 6.1.1.4'
H H 0.0000 0.0000 'International Tables Vol C Tables 4.2.6.8 and 6.1.1.4'
B B 0.0013 0.0007 'International Tables Vol C Tables 4.2.6.8 and 6.1.1.4'
N N 0.0061 0.0033 'International Tables Vol C Tables 4.2.6.8 and 6.1.1.4'
F F 0.0171 0.0103 'International Tables Vol C Tables 4.2.6.8 and 6.1.1.4'
P P 0.1023 0.0942 'International Tables Vol C Tables 4.2.6.8 and 6.1.1.4'
Cl Cl 0.1484 0.1585 'International Tables Vol C Tables 4.2.6.8 and 6.1.1.4'
Zr Zr -2.9673 0.5597 'International Tables Vol C Tables 4.2.6.8 and 6.1.1.4'

loop_
_geom_angle_atom_site_label_1
_geom_angle_atom_site_label_2
_geom_angle_atom_site_label_3
_geom_angle
N1 Zr N2 84.47(8)
N1 Zr Cl2 86.42(6)
N2 Zr Cl2 147.02(6)
N1 Zr Cl1 145.95(6)
N2 Zr Cl1 85.17(6)
Cl2 Zr Cl1 84.88(3)
N1 Zr C5 87.51(10)
N2 Zr C5 86.42(10)
Cl2 Zr C5 124.79(9)
Cl1 Zr C5 124.07(9)
N1 Zr C9 81.85(10)
N2 Zr C9 117.43(11)
Cl2 Zr C9 92.41(10)
Cl1 Zr C9 131.33(8)
C5 Zr C9 32.48(12)
N1 Zr C6 119.09(12)
N2 Zr C6 82.83(11)
Cl2 Zr C6 128.79(10)
Cl1 Zr C6 91.56(10)
C5 Zr C6 32.51(13)
C9 Zr C6 53.69(13)
N1 Zr C7 134.99(10)
N2 Zr C7 111.16(13)
Cl2 Zr C7 97.59(12)
Cl1 Zr C7 78.87(9)
C5 Zr C7 53.60(12)
C9 Zr C7 53.28(12)
C6 Zr C7 32.44(14)
N1 Zr C8 108.74(11)
N2 Zr C8 135.74(11)
Cl2 Zr C8 77.12(10)
Cl1 Zr C8 101.27(10)
C5 Zr C8 53.54(12)
C9 Zr C8 32.14(12)
C6 Zr C8 53.52(14)
C7 Zr C8 32.02(14)
N1 Zr C1 61.24(7)
N2 Zr C1 61.05(7)
Cl2 Zr C1 86.85(5)
Cl1 Zr C1 85.43(5)
C5 Zr C1 135.21(9)
C9 Zr C1 143.06(10)
C6 Zr C1 143.88(11)
C7 Zr C1 163.19(11)
C8 Zr C1 161.88(12)
C11 N1 P1 119.83(18)
C11 N1 Zr 126.52(16)
P1 N1 Zr 109.78(11)
N1 P1 C1 101.84(12)
N1 P1 C41 114.99(12)
C1 P1 C41 110.66(12)
N1 P1 C31 114.62(12)
C1 P1 C31 111.92(12)
C41 P1 C31 103.10(13)
C21 N2 P2 119.91(18)
C21 N2 Zr 124.95(17)
P2 N2 Zr 109.76(11)
N2 P2 C1 101.41(11)
N2 P2 C61 112.82(12)
C1 P2 C61 112.09(12)
N2 P2 C51 115.61(12)
C1 P2 C51 112.60(12)
C61 P2 C51 102.73(12)
C2 C1 P1 115.64(18)
C2 C1 P2 118.08(18)
P1 C1 P2 120.86(13)
C2 C1 Zr 125.40(16)
P1 C1 Zr 84.19(9)
P2 C1 Zr 84.32(9)
N3 C2 C1 178.8(3)
C2 N3 B1 174.9(2)
N3 B1 C91 102.8(2)
N3 B1 C81 111.4(2)
C91 B1 C81 114.7(2)
N3 B1 C71 104.7(2)
C91 B1 C71 115.8(2)
C81 B1 C71 107.0(2)
C6 C5 C9 108.0(3)
C6 C5 Zr 74.3(2)
C9 C5 Zr 74.12(19)
C6 C5 H5 126.0
C9 C5 H5 126.0
Zr C5 H5 117.5
C5 C6 C7 107.4(4)
C5 C6 Zr 73.16(19)
C7 C6 Zr 74.3(2)
C5 C6 H6 126.3
C7 C6 H6 126.3
Zr C6 H6 118.3
C8 C7 C6 108.2(3)
C8 C7 Zr 74.1(2)
C6 C7 Zr 73.26(19)
C8 C7 H7 125.9
C6 C7 H7 125.9
Zr C7 H7 118.6
C9 C8 C7 108.0(4)
C9 C8 Zr 73.02(18)
C7 C8 Zr 73.8(2)
C9 C8 H8 126.0
C7 C8 H8 126.0
Zr C8 H8 119.0
C8 C9 C5 108.3(3)
C8 C9 Zr 74.8(2)
C5 C9 Zr 73.41(18)
C8 C9 H9 125.9
C5 C9 H9 125.9
Zr C9 H9 117.8
C16 C11 C12 119.2(3)
C16 C11 N1 121.8(3)
C12 C11 N1 118.8(2)
C13 C12 C11 120.4(3)
C13 C12 H12 119.8
C11 C12 H12 119.8
C14 C13 C12 120.2(3)
C14 C13 H13 119.9
C12 C13 H13 119.9
C13 C14 C15 119.8(3)
C13 C14 H14 120.1
C15 C14 H14 120.1
C14 C15 C16 120.5(4)
C14 C15 H15 119.7
C16 C15 H15 119.7
C11 C16 C15 119.8(3)
C11 C16 H16 120.1
C15 C16 H16 120.1
C22 C21 C26 119.5(3)
C22 C21 N2 119.8(3)
C26 C21 N2 120.4(3)
C23 C22 C21 120.2(4)
C23 C22 H22 119.9
C21 C22 H22 119.9
C24 C23 C22 120.5(4)
C24 C23 H23 119.8
C22 C23 H23 119.8
C23 C24 C25 119.7(3)
C23 C24 H24 120.2
C25 C24 H24 120.2
C24 C25 C26 120.7(4)
C24 C25 H25 119.7
C26 C25 H25 119.7
C21 C26 C25 119.5(4)
C21 C26 H26 120.3
C25 C26 H26 120.3
C32 C31 C36 119.1(3)
C32 C31 P1 124.2(2)
C36 C31 P1 116.0(2)
C31 C32 C33 119.8(3)
C31 C32 H32 120.1
C33 C32 H32 120.1
C34 C33 C32 120.7(3)
C34 C33 H33 119.6
C32 C33 H33 119.6
C35 C34 C33 119.9(3)
C35 C34 H34 120.1
C33 C34 H34 120.1
C34 C35 C36 120.3(3)
C34 C35 H35 119.8
C36 C35 H35 119.8
C31 C36 C35 120.2(3)
C31 C36 H36 119.9
C35 C36 H36 119.9
C46 C41 C42 118.9(2)
C46 C41 P1 123.2(2)
C42 C41 P1 117.9(2)
C43 C42 C41 120.3(3)
C43 C42 H42 119.9
C41 C42 H42 119.9
C44 C43 C42 120.3(3)
C44 C43 H43 119.9
C42 C43 H43 119.9
C43 C44 C45 120.1(3)
C43 C44 H44 119.9
C45 C44 H44 119.9
C44 C45 C46 120.4(3)
C44 C45 H45 119.8
C46 C45 H45 119.8
C45 C46 C41 120.0(3)
C45 C46 H46 120.0
C41 C46 H46 120.0
C52 C51 C56 118.9(2)
C52 C51 P2 124.7(2)
C56 C51 P2 116.2(2)
C53 C52 C51 120.1(3)
C53 C52 H52 120.0
C51 C52 H52 120.0
C54 C53 C52 120.6(3)
C54 C53 H53 119.7
C52 C53 H53 119.7
C55 C54 C53 119.9(3)
C55 C54 H54 120.0
C53 C54 H54 120.0
C54 C55 C56 120.3(3)
C54 C55 H55 119.9
C56 C55 H55 119.9
C55 C56 C51 120.2(3)
C55 C56 H56 119.9
C51 C56 H56 119.9
C66 C61 C62 119.5(2)
C66 C61 P2 120.0(2)
C62 C61 P2 120.5(2)
C63 C62 C61 119.9(3)
C63 C62 H62 120.1
C61 C62 H62 120.1
C62 C63 C64 120.0(3)
C62 C63 H63 120.0
C64 C63 H63 120.0
C65 C64 C63 120.3(3)
C65 C64 H64 119.9
C63 C64 H64 119.9
C64 C65 C66 120.3(3)
C64 C65 H65 119.8
C66 C65 H65 119.8
C65 C66 C61 120.0(3)
C65 C66 H66 120.0
C61 C66 H66 120.0
C72 C71 C76 113.2(2)
C72 C71 B1 125.8(2)
C76 C71 B1 121.0(2)
F72 C72 C71 120.5(2)
F72 C72 C73 115.2(2)
C71 C72 C73 124.3(3)
F73 C73 C74 120.4(3)
F73 C73 C72 120.2(3)
C74 C73 C72 119.5(3)
F74 C74 C75 120.5(3)
F74 C74 C73 120.5(3)
C75 C74 C73 119.0(3)
F75 C75 C74 120.3(3)
F75 C75 C76 119.9(3)
C74 C75 C76 119.8(3)
F76 C76 C75 115.8(2)
F76 C76 C71 120.1(2)
C75 C76 C71 124.1(3)
C86 C81 C82 113.7(3)
C86 C81 B1 118.7(2)
C82 C81 B1 127.6(2)
F82 C82 C81 120.8(3)
F82 C82 C83 115.3(3)
C81 C82 C83 123.9(3)
F83 C83 C84 120.1(3)
F83 C83 C82 120.3(3)
C84 C83 C82 119.5(3)
F84 C84 C83 120.6(3)
F84 C84 C85 120.4(3)
C83 C84 C85 119.0(3)
F85 C85 C84 119.9(3)
F85 C85 C86 120.8(3)
C84 C85 C86 119.3(3)
F86 C86 C81 119.2(3)
F86 C86 C85 116.2(3)
C81 C86 C85 124.6(3)
C92 C91 C96 113.6(2)
C92 C91 B1 124.4(2)
C96 C91 B1 121.7(2)
F92 C92 C93 115.7(3)
F92 C92 C91 121.1(2)
C93 C92 C91 123.2(3)
F93 C93 C94 119.3(3)
F93 C93 C92 120.4(3)
C94 C93 C92 120.3(3)
F94 C94 C95 120.4(3)
F94 C94 C93 120.6(3)
C95 C94 C93 118.9(3)
F95 C95 C94 120.1(3)
F95 C95 C96 120.6(3)
C94 C95 C96 119.3(3)
F96 C96 C95 115.4(3)
F96 C96 C91 120.0(2)
C95 C96 C91 124.6(3)
Cl11 C101 Cl12 116.4(4)
Cl11 C101 H10A 108.2
Cl12 C101 H10A 108.2
Cl11 C101 H10B 108.2
Cl12 C101 H10B 108.2
H10A C101 H10B 107.3

loop_
_geom_bond_atom_site_label_1
_geom_bond_atom_site_label_2
_geom_bond_distance
Zr N1 2.268(2)
Zr N2 2.271(2)
Zr Cl2 2.4649(9)
Zr Cl1 2.4674(8)
Zr C5 2.493(3)
Zr C9 2.502(3)
Zr C6 2.508(3)
Zr C7 2.521(3)
Zr C8 2.525(3)
Zr C1 2.839(2)
N1 C11 1.440(3)
N1 P1 1.616(2)
P1 C1 1.791(2)
P1 C41 1.810(3)
P1 C31 1.812(3)
N2 C21 1.441(4)
N2 P2 1.619(2)
P2 C1 1.791(3)
P2 C61 1.811(3)
P2 C51 1.812(3)
C1 C2 1.388(3)
C2 N3 1.148(3)
N3 B1 1.567(3)
B1 C91 1.642(4)
B1 C81 1.634(4)
B1 C71 1.644(4)
C5 C6 1.400(5)
C5 C9 1.397(5)
C5 H5 0.9400
C6 C7 1.405(6)
C6 H6 0.9400
C7 C8 1.392(6)
C7 H7 0.9400
C8 C9 1.392(5)
C8 H8 0.9400
C9 H9 0.9400
C11 C16 1.385(4)
C11 C12 1.395(4)
C12 C13 1.385(4)
C12 H12 0.9400
C13 C14 1.378(6)
C13 H13 0.9400
C14 C15 1.380(6)
C14 H14 0.9400
C15 C16 1.396(5)
C15 H15 0.9400
C16 H16 0.9400
C21 C22 1.391(4)
C21 C26 1.389(4)
C22 C23 1.395(5)
C22 H22 0.9400
C23 C24 1.370(7)
C23 H23 0.9400
C24 C25 1.384(7)
C24 H24 0.9400
C25 C26 1.399(5)
C25 H25 0.9400
C26 H26 0.9400
C31 C32 1.393(4)
C31 C36 1.397(4)
C32 C33 1.389(4)
C32 H32 0.9400
C33 C34 1.379(6)
C33 H33 0.9400
C34 C35 1.373(6)
C34 H34 0.9400
C35 C36 1.388(5)
C35 H35 0.9400
C36 H36 0.9400
C41 C46 1.396(4)
C41 C42 1.397(4)
C42 C43 1.385(4)
C42 H42 0.9400
C43 C44 1.378(5)
C43 H43 0.9400
C44 C45 1.377(5)
C44 H44 0.9400
C45 C46 1.388(4)
C45 H45 0.9400
C46 H46 0.9400
C51 C52 1.396(4)
C51 C56 1.404(4)
C52 C53 1.391(4)
C52 H52 0.9400
C53 C54 1.379(5)
C53 H53 0.9400
C54 C55 1.385(5)
C54 H54 0.9400
C55 C56 1.387(4)
C55 H55 0.9400
C56 H56 0.9400
C61 C66 1.390(4)
C61 C62 1.399(4)
C62 C63 1.387(4)
C62 H62 0.9400
C63 C64 1.388(5)
C63 H63 0.9400
C64 C65 1.373(5)
C64 H64 0.9400
C65 C66 1.389(4)
C65 H65 0.9400
C66 H66 0.9400
C71 C72 1.390(4)
C71 C76 1.393(3)
C72 F72 1.349(3)
C72 C73 1.384(4)
C73 F73 1.338(3)
C73 C74 1.375(4)
C74 F74 1.341(3)
C74 C75 1.369(5)
C75 F75 1.346(3)
C75 C76 1.381(4)
C76 F76 1.354(3)
C81 C86 1.381(4)
C81 C82 1.384(4)
C82 F82 1.353(3)
C82 C83 1.387(4)
C83 F83 1.339(3)
C83 C84 1.371(5)
C84 F84 1.339(4)
C84 C85 1.378(5)
C85 F85 1.341(4)
C85 C86 1.376(4)
C86 F86 1.352(4)
C91 C92 1.391(4)
C91 C96 1.388(4)
C92 F92 1.343(4)
C92 C93 1.385(4)
C93 F93 1.350(3)
C93 C94 1.371(5)
C94 F94 1.345(3)
C94 C95 1.371(5)
C95 F95 1.337(4)
C95 C96 1.380(4)
C96 F96 1.349(3)
C101 Cl11 1.691(8)
C101 Cl12 1.691(7)
C101 H10A 0.9800
C101 H10B 0.9800

loop_
_geom_torsion_atom_site_label_1
_geom_torsion_atom_site_label_2
_geom_torsion_atom_site_label_3
_geom_torsion_atom_site_label_4
_geom_torsion
N2 Zr N1 C11 130.4(2)
Cl2 Zr N1 C11 -81.4(2)
Cl1 Zr N1 C11 -156.75(17)
C5 Zr N1 C11 43.7(2)
C9 Zr N1 C11 11.6(2)
C6 Zr N1 C11 51.8(2)
C7 Zr N1 C11 15.8(3)
C8 Zr N1 C11 -6.3(2)
C1 Zr N1 C11 -169.7(2)
N2 Zr N1 P1 -72.09(12)
Cl2 Zr N1 P1 76.18(11)
Cl1 Zr N1 P1 0.79(19)
C5 Zr N1 P1 -158.73(14)
C9 Zr N1 P1 169.13(14)
C6 Zr N1 P1 -150.71(13)
C7 Zr N1 P1 173.33(17)
C8 Zr N1 P1 151.28(14)
C1 Zr N1 P1 -12.19(9)
C11 N1 P1 C1 176.72(19)
Zr N1 P1 C1 17.45(13)
C11 N1 P1 C41 -63.6(2)
Zr N1 P1 C41 137.15(12)
C11 N1 P1 C31 55.7(2)
Zr N1 P1 C31 -103.60(13)
N1 Zr N2 C21 -132.9(2)
Cl2 Zr N2 C21 152.44(17)
Cl1 Zr N2 C21 79.6(2)
C5 Zr N2 C21 -45.1(2)
C9 Zr N2 C21 -55.1(2)
C6 Zr N2 C21 -12.6(2)
C7 Zr N2 C21 3.5(2)
C8 Zr N2 C21 -21.6(3)
C1 Zr N2 C21 167.0(2)
N1 Zr N2 P2 73.28(12)
Cl2 Zr N2 P2 -1.38(19)
Cl1 Zr N2 P2 -74.24(10)
C5 Zr N2 P2 161.11(14)
C9 Zr N2 P2 151.11(12)
C6 Zr N2 P2 -166.43(15)
C7 Zr N2 P2 -150.32(13)
C8 Zr N2 P2 -175.44(15)
C1 Zr N2 P2 13.20(9)
C21 N2 P2 C1 -174.2(2)
Zr N2 P2 C1 -18.85(13)
C21 N2 P2 C61 65.7(2)
Zr N2 P2 C61 -138.93(11)
C21 N2 P2 C51 -52.1(2)
Zr N2 P2 C51 103.25(13)
N1 P1 C1 C2 -139.75(19)
C41 P1 C1 C2 97.5(2)
C31 P1 C1 C2 -16.8(2)
N1 P1 C1 P2 66.73(17)
C41 P1 C1 P2 -55.98(19)
C31 P1 C1 P2 -170.36(14)
N1 P1 C1 Zr -13.09(10)
C41 P1 C1 Zr -135.81(10)
C31 P1 C1 Zr 109.81(11)
N2 P2 C1 C2 141.5(2)
C61 P2 C1 C2 -97.9(2)
C51 P2 C1 C2 17.3(2)
N2 P2 C1 P1 -65.60(17)
C61 P2 C1 P1 54.99(19)
C51 P2 C1 P1 170.24(14)
N2 P2 C1 Zr 14.15(10)
C61 P2 C1 Zr 134.74(10)
C51 P2 C1 Zr -110.01(10)
N1 Zr C1 C2 127.8(2)
N2 Zr C1 C2 -131.9(2)
Cl2 Zr C1 C2 40.2(2)
Cl1 Zr C1 C2 -44.9(2)
C5 Zr C1 C2 179.3(2)
C9 Zr C1 C2 130.0(2)
C6 Zr C1 C2 -131.3(2)
C7 Zr C1 C2 -65.8(5)
C8 Zr C1 C2 67.8(4)
N1 Zr C1 P1 10.38(8)
N2 Zr C1 P1 110.63(11)
Cl2 Zr C1 P1 -77.26(8)
Cl1 Zr C1 P1 -162.37(8)
C5 Zr C1 P1 61.82(17)
C9 Zr C1 P1 12.6(2)
C6 Zr C1 P1 111.26(19)
C7 Zr C1 P1 176.8(4)
C8 Zr C1 P1 -49.7(4)
N1 Zr C1 P2 -111.51(11)
N2 Zr C1 P2 -11.26(8)
Cl2 Zr C1 P2 160.85(8)
Cl1 Zr C1 P2 75.74(7)
C5 Zr C1 P2 -60.07(17)
C9 Zr C1 P2 -109.33(17)
C6 Zr C1 P2 -10.6(2)
C7 Zr C1 P2 54.9(4)
C8 Zr C1 P2 -171.6(3)
P1 C1 C2 N3 -15(13)
P2 C1 C2 N3 140(13)
Zr C1 C2 N3 -116(13)
C1 C2 N3 B1 -168(100)
C2 N3 B1 C91 -87(3)
C2 N3 B1 C81 150(3)
C2 N3 B1 C71 35(3)
N1 Zr C5 C6 166.9(2)
N2 Zr C5 C6 82.3(2)
Cl2 Zr C5 C6 -109.2(2)
Cl1 Zr C5 C6 0.6(3)
C9 Zr C5 C6 -114.4(3)
C7 Zr C5 C6 -37.4(2)
C8 Zr C5 C6 -77.5(3)
C1 Zr C5 C6 123.6(2)
N1 Zr C5 C9 -78.7(2)
N2 Zr C5 C9 -163.3(2)
Cl2 Zr C5 C9 5.2(2)
Cl1 Zr C5 C9 115.0(2)
C6 Zr C5 C9 114.4(3)
C7 Zr C5 C9 77.0(2)
C8 Zr C5 C9 36.9(2)
C1 Zr C5 C9 -122.0(2)
C9 C5 C6 C7 -0.1(4)
Zr C5 C6 C7 67.0(2)
C9 C5 C6 Zr -67.1(2)
N1 Zr C6 C5 -15.0(3)
N2 Zr C6 C5 -94.6(2)
Cl2 Zr C6 C5 95.8(2)
Cl1 Zr C6 C5 -179.5(2)
C9 Zr C6 C5 37.4(2)
C7 Zr C6 C5 114.2(3)
C8 Zr C6 C5 77.6(2)
C1 Zr C6 C5 -95.2(2)
N1 Zr C6 C7 -129.3(2)
N2 Zr C6 C7 151.2(2)
Cl2 Zr C6 C7 -18.5(3)
Cl1 Zr C6 C7 66.2(2)
C5 Zr C6 C7 -114.2(3)
C9 Zr C6 C7 -76.9(2)
C8 Zr C6 C7 -36.6(2)
C1 Zr C6 C7 150.6(2)
C5 C6 C7 C8 0.2(4)
Zr C6 C7 C8 66.4(3)
C5 C6 C7 Zr -66.2(2)
N1 Zr C7 C8 -42.1(3)
N2 Zr C7 C8 -146.0(2)
Cl2 Zr C7 C8 50.4(2)
Cl1 Zr C7 C8 133.6(3)
C5 Zr C7 C8 -77.7(3)
C9 Zr C7 C8 -36.9(2)
C6 Zr C7 C8 -115.2(3)
C1 Zr C7 C8 154.9(3)
N1 Zr C7 C6 73.1(3)
N2 Zr C7 C6 -30.9(3)
Cl2 Zr C7 C6 165.6(2)
Cl1 Zr C7 C6 -111.2(2)
C5 Zr C7 C6 37.5(2)
C9 Zr C7 C6 78.3(2)
C8 Zr C7 C6 115.2(3)
C1 Zr C7 C6 -90.0(4)
C6 C7 C8 C9 -0.3(4)
Zr C7 C8 C9 65.5(2)
C6 C7 C8 Zr -65.9(2)
N1 Zr C8 C9 34.8(3)
N2 Zr C8 C9 -66.9(3)
Cl2 Zr C8 C9 116.4(2)
Cl1 Zr C8 C9 -161.6(2)
C5 Zr C8 C9 -37.3(2)
C6 Zr C8 C9 -78.0(3)
C7 Zr C8 C9 -115.2(4)
C1 Zr C8 C9 88.1(4)
N1 Zr C8 C7 149.9(2)
N2 Zr C8 C7 48.3(3)
Cl2 Zr C8 C7 -128.4(3)
Cl1 Zr C8 C7 -46.4(3)
C5 Zr C8 C7 77.9(3)
C9 Zr C8 C7 115.2(4)
C6 Zr C8 C7 37.1(2)
C1 Zr C8 C7 -156.7(3)
C7 C8 C9 C5 0.3(4)
Zr C8 C9 C5 66.3(2)
C7 C8 C9 Zr -66.1(3)
C6 C5 C9 C8 -0.1(4)
Zr C5 C9 C8 -67.3(2)
C6 C5 C9 Zr 67.2(2)
N1 Zr C9 C8 -146.9(3)
N2 Zr C9 C8 133.7(2)
Cl2 Zr C9 C8 -60.9(2)
Cl1 Zr C9 C8 24.4(3)
C5 Zr C9 C8 114.8(3)
C6 Zr C9 C8 77.5(3)
C7 Zr C9 C8 36.8(3)
C1 Zr C9 C8 -148.9(2)
N1 Zr C9 C5 98.2(2)
N2 Zr C9 C5 18.8(2)
Cl2 Zr C9 C5 -175.7(2)
Cl1 Zr C9 C5 -90.4(2)
C6 Zr C9 C5 -37.4(2)
C7 Zr C9 C5 -78.1(2)
C8 Zr C9 C5 -114.8(3)
C1 Zr C9 C5 96.3(2)
P1 N1 C11 C16 -69.9(3)
Zr N1 C11 C16 85.7(3)
P1 N1 C11 C12 114.7(3)
Zr N1 C11 C12 -89.8(3)
C16 C11 C12 C13 1.9(5)
N1 C11 C12 C13 177.5(3)
C11 C12 C13 C14 -0.2(5)
C12 C13 C14 C15 -0.9(6)
C13 C14 C15 C16 0.3(7)
C12 C11 C16 C15 -2.5(5)
N1 C11 C16 C15 -177.9(3)
C14 C15 C16 C11 1.4(6)
P2 N2 C21 C22 -112.8(3)
Zr N2 C21 C22 95.8(3)
P2 N2 C21 C26 73.0(3)
Zr N2 C21 C26 -78.4(3)
C26 C21 C22 C23 0.3(5)
N2 C21 C22 C23 -173.9(3)
C21 C22 C23 C24 -0.5(6)
C22 C23 C24 C25 0.7(7)
C23 C24 C25 C26 -0.8(7)
C22 C21 C26 C25 -0.4(5)
N2 C21 C26 C25 173.8(3)
C24 C25 C26 C21 0.6(6)
N1 P1 C31 C32 81.9(3)
C1 P1 C31 C32 -33.4(3)
C41 P1 C31 C32 -152.4(2)
N1 P1 C31 C36 -87.9(2)
C1 P1 C31 C36 156.8(2)
C41 P1 C31 C36 37.8(2)
C36 C31 C32 C33 -0.4(5)
P1 C31 C32 C33 -169.9(2)
C31 C32 C33 C34 1.8(5)
C32 C33 C34 C35 -1.3(6)
C33 C34 C35 C36 -0.6(6)
C32 C31 C36 C35 -1.5(5)
P1 C31 C36 C35 168.9(3)
C34 C35 C36 C31 2.0(5)
N1 P1 C41 C46 16.3(3)
C1 P1 C41 C46 131.0(2)
C31 P1 C41 C46 -109.1(3)
N1 P1 C41 C42 -165.2(2)
C1 P1 C41 C42 -50.5(3)
C31 P1 C41 C42 69.3(2)
C46 C41 C42 C43 -0.4(4)
P1 C41 C42 C43 -178.9(2)
C41 C42 C43 C44 0.2(5)
C42 C43 C44 C45 0.8(5)
C43 C44 C45 C46 -1.6(5)
C44 C45 C46 C41 1.3(5)
C42 C41 C46 C45 -0.4(5)
P1 C41 C46 C45 178.1(2)
N2 P2 C51 C52 -90.1(3)
C1 P2 C51 C52 25.8(3)
C61 P2 C51 C52 146.6(2)
N2 P2 C51 C56 84.4(2)
C1 P2 C51 C56 -159.6(2)
C61 P2 C51 C56 -38.9(2)
C56 C51 C52 C53 2.0(4)
P2 C51 C52 C53 176.5(2)
C51 C52 C53 C54 -1.4(5)
C52 C53 C54 C55 -0.3(5)
C53 C54 C55 C56 1.2(5)
C54 C55 C56 C51 -0.5(5)
C52 C51 C56 C55 -1.1(4)
P2 C51 C56 C55 -176.0(3)
N2 P2 C61 C66 19.3(3)
C1 P2 C61 C66 -94.4(2)
C51 P2 C61 C66 144.4(2)
N2 P2 C61 C62 -162.0(2)
C1 P2 C61 C62 84.3(3)
C51 P2 C61 C62 -36.8(3)
C66 C61 C62 C63 -1.5(4)
P2 C61 C62 C63 179.8(3)
C61 C62 C63 C64 0.2(5)
C62 C63 C64 C65 1.4(5)
C63 C64 C65 C66 -1.8(5)
C64 C65 C66 C61 0.6(5)
C62 C61 C66 C65 1.1(4)
P2 C61 C66 C65 179.8(2)
N3 B1 C71 C72 -141.3(3)
C91 B1 C71 C72 -28.8(4)
C81 B1 C71 C72 100.4(3)
N3 B1 C71 C76 39.8(3)
C91 B1 C71 C76 152.2(2)
C81 B1 C71 C76 -78.6(3)
C76 C71 C72 F72 179.7(2)
B1 C71 C72 F72 0.7(4)
C76 C71 C72 C73 -0.5(4)
B1 C71 C72 C73 -179.5(3)
F72 C72 C73 F73 -1.7(4)
C71 C72 C73 F73 178.5(3)
F72 C72 C73 C74 178.6(3)
C71 C72 C73 C74 -1.3(5)
F73 C73 C74 F74 1.0(5)
C72 C73 C74 F74 -179.2(3)
F73 C73 C74 C75 -179.1(3)
C72 C73 C74 C75 0.7(5)
F74 C74 C75 F75 1.5(5)
C73 C74 C75 F75 -178.4(3)
F74 C74 C75 C76 -178.5(3)
C73 C74 C75 C76 1.6(4)
F75 C75 C76 F76 -2.8(4)
C74 C75 C76 F76 177.2(3)
F75 C75 C76 C71 176.4(2)
C74 C75 C76 C71 -3.6(4)
C72 C71 C76 F76 -177.9(2)
B1 C71 C76 F76 1.1(4)
C72 C71 C76 C75 2.9(4)
B1 C71 C76 C75 -178.0(2)
N3 B1 C81 C86 -179.4(2)
C91 B1 C81 C86 64.4(3)
C71 B1 C81 C86 -65.5(3)
N3 B1 C81 C82 -3.5(4)
C91 B1 C81 C82 -119.8(3)
C71 B1 C81 C82 110.3(3)
C86 C81 C82 F82 -179.4(3)
B1 C81 C82 F82 4.5(4)
C86 C81 C82 C83 0.4(4)
B1 C81 C82 C83 -175.6(3)
F82 C82 C83 F83 0.2(4)
C81 C82 C83 F83 -179.7(3)
F82 C82 C83 C84 -179.8(3)
C81 C82 C83 C84 0.3(5)
F83 C83 C84 F84 -1.0(5)
C82 C83 C84 F84 179.0(3)
F83 C83 C84 C85 179.3(3)
C82 C83 C84 C85 -0.7(5)
F84 C84 C85 F85 1.4(5)
C83 C84 C85 F85 -178.9(3)
F84 C84 C85 C86 -179.4(3)
C83 C84 C85 C86 0.3(5)
C82 C81 C86 F86 179.0(3)
B1 C81 C86 F86 -4.6(4)
C82 C81 C86 C85 -0.9(5)
B1 C81 C86 C85 175.5(3)
F85 C85 C86 F86 -0.2(5)
C84 C85 C86 F86 -179.4(3)
F85 C85 C86 C81 179.7(3)
C84 C85 C86 C81 0.5(5)
N3 B1 C91 C92 -99.4(3)
C81 B1 C91 C92 21.6(4)
C71 B1 C91 C92 147.0(3)
N3 B1 C91 C96 73.7(3)
C81 B1 C91 C96 -165.3(2)
C71 B1 C91 C96 -39.9(3)
C96 C91 C92 F92 -178.2(2)
B1 C91 C92 F92 -4.6(4)
C96 C91 C92 C93 1.0(4)
B1 C91 C92 C93 174.7(3)
F92 C92 C93 F93 0.2(4)
C91 C92 C93 F93 -179.1(3)
F92 C92 C93 C94 -179.8(3)
C91 C92 C93 C94 0.9(5)
F93 C93 C94 F94 -1.0(5)
C92 C93 C94 F94 179.1(3)
F93 C93 C94 C95 178.5(3)
C92 C93 C94 C95 -1.4(5)
F94 C94 C95 F95 -1.0(5)
C93 C94 C95 F95 179.5(3)
F94 C94 C95 C96 179.5(3)
C93 C94 C95 C96 0.0(5)
F95 C95 C96 F96 2.9(4)
C94 C95 C96 F96 -177.7(3)
F95 C95 C96 C91 -177.3(3)
C94 C95 C96 C91 2.1(5)
C92 C91 C96 F96 177.2(2)
B1 C91 C96 F96 3.4(4)
C92 C91 C96 C95 -2.5(4)
B1 C91 C96 C95 -176.4(3)
